data_1551637
loop_
_publ_author_name
'MARANDI, Pari'
'RAISSI SHABARI, Akbar'
'KHOSRAVI, Morteza'
'POURAYOUBI, Mehrdad'

_publ_section_title
;
 Synthesis and Crystal Structure of a New Hydrated Phosphinate Salt,
 [(C&lt;sub&gt;6&lt;/sub&gt;H&lt;sub&gt;5&lt;/sub&gt;CH&lt;sub&gt;2&lt;/sub&gt;)&lt;sub&gt;2&lt;/sub&gt;NH&lt;sub&gt;2&lt;/sub&gt;][(C&lt;sub&gt;6&lt;/sub&gt;H&lt;sub&gt;5&lt;/sub&gt;)&lt;sub&gt;2&lt;/sub&gt;P(O)(O)]&amp;middot;H&lt;sub&gt;2&lt;/sub&gt;O
;
_journal_issue 0
_journal_name_full 'X-ray Structure Analysis Online'
_journal_page_first 37
_journal_paper_doi 10.2116/xraystruct.31.37
_journal_volume 31
_journal_year 2015
_chemical_formula_moiety 'C12 H10 O2 P, C14 H16 N, H2 O'
_chemical_formula_sum 'C26 H28 N O3 P'
_chemical_formula_weight 433.46
_space_group_IT_number 14
_space_group_name_Hall '-P 2ybc'
_space_group_name_H-M_alt 'P 1 21/c 1'
_symmetry_cell_setting monoclinic
_symmetry_space_group_name_Hall '-P 2ybc'
_symmetry_space_group_name_H-M 'P 1 21/c 1'
_atom_sites_solution_hydrogens geom
_atom_sites_solution_primary direct
_atom_sites_solution_secondary difmap
_audit_creation_method SHELXL-97
_cell_angle_alpha 90.00
_cell_angle_beta 109.50(3)
_cell_angle_gamma 90.00
_cell_formula_units_Z 4
_cell_length_a 13.273(3)
_cell_length_b 9.7015(19)
_cell_length_c 18.444(7)
_cell_measurement_reflns_used 3927
_cell_measurement_temperature 120(2)
_cell_measurement_theta_max 25.00
_cell_measurement_theta_min 2.40
_cell_volume 2238.8(12)
_computing_cell_refinement 'X-Area (Stoe & Cie GmbH, 2005)'
_computing_data_collection 'X-Area (Stoe & Cie GmbH, 2005)'
_computing_data_reduction 'X-Area (Stoe & Cie GmbH, 2005)'
_computing_molecular_graphics 'ORTEP-3 for Windows (Farrugia, 1997)'
_computing_publication_material 'WinGX (Farrugia, 1999)'
_computing_structure_refinement 'SHELXL-97 (Sheldrick, 2008)'
_computing_structure_solution 'SHELXS-97 (Sheldrick, 2008)'
_diffrn_ambient_temperature 120(2)
_diffrn_detector_area_resol_mean '0.15 mm'
_diffrn_measured_fraction_theta_full 0.998
_diffrn_measured_fraction_theta_max 0.998
_diffrn_measurement_device_type 'STOE IPDS 2T'
_diffrn_measurement_method 'rotation method'
_diffrn_radiation_monochromator graphite
_diffrn_radiation_source 'fine-focus sealed tube'
_diffrn_radiation_type MoK\a
_diffrn_radiation_wavelength 0.71073
_diffrn_reflns_av_R_equivalents 0.0490
_diffrn_reflns_av_sigmaI/netI 0.0449
_diffrn_reflns_limit_h_max 15
_diffrn_reflns_limit_h_min -15
_diffrn_reflns_limit_k_max 11
_diffrn_reflns_limit_k_min -11
_diffrn_reflns_limit_l_max 21
_diffrn_reflns_limit_l_min -21
_diffrn_reflns_number 11752
_diffrn_reflns_theta_full 25.00
_diffrn_reflns_theta_max 25.00
_diffrn_reflns_theta_min 2.40
_diffrn_standards_number 0
_exptl_absorpt_coefficient_mu 0.151
_exptl_absorpt_correction_type none
_exptl_crystal_colour colorless
_exptl_crystal_density_diffrn 1.286
_exptl_crystal_density_method 'not measured'
_exptl_crystal_description plate
_exptl_crystal_F_000 920
_exptl_crystal_size_max 0.50
_exptl_crystal_size_mid 0.47
_exptl_crystal_size_min 0.40
_refine_diff_density_max 0.341
_refine_diff_density_min -0.323
_refine_diff_density_rms 0.045
_refine_ls_extinction_method none
_refine_ls_goodness_of_fit_ref 1.040
_refine_ls_hydrogen_treatment mixed
_refine_ls_matrix_type full
_refine_ls_number_parameters 283
_refine_ls_number_reflns 3927
_refine_ls_number_restraints 1
_refine_ls_restrained_S_all 1.043
_refine_ls_R_factor_all 0.0669
_refine_ls_R_factor_gt 0.0458
_refine_ls_shift/su_max 0.001
_refine_ls_shift/su_mean 0.000
_refine_ls_structure_factor_coef Fsqd
_refine_ls_weighting_details 'calc w=1/[\s^2^(Fo^2^)+(0.0471P)^2^+0.7922P] where P=(Fo^2^+2Fc^2^)/3'
_refine_ls_weighting_scheme calc
_refine_ls_wR_factor_gt 0.0961
_refine_ls_wR_factor_ref 0.1019
_reflns_number_gt 3064
_reflns_number_total 3927
_reflns_threshold_expression >2sigma(I)
_cod_data_source_file 31_37_1.txt
_cod_data_source_block khc654h
_cod_original_sg_symbol_H-M 'P 21/c'
_cod_database_code 1551637

loop_
_symmetry_equiv_pos_as_xyz
'x, y, z'
'-x, y+1/2, -z+1/2'
'-x, -y, -z'
'x, -y-1/2, z-1/2'

loop_
_atom_site_label
_atom_site_type_symbol
_atom_site_fract_x
_atom_site_fract_y
_atom_site_fract_z
_atom_site_U_iso_or_equiv
_atom_site_adp_type
_atom_site_occupancy
_atom_site_symmetry_multiplicity
_atom_site_calc_flag
_atom_site_refinement_flags
P1 P 0.69811(4) 0.69353(6) 0.34473(3) 0.01852(15) Uani 1 1 d .
O1 O 0.65194(11) 0.82071(16) 0.29779(8) 0.0238(4) Uani 1 1 d .
O2 O 0.62948(11) 0.56462(16) 0.32614(8) 0.0226(3) Uani 1 1 d .
O3 O 0.54555(16) 0.5782(2) 0.64280(11) 0.0415(5) Uani 1 1 d D
H3B H 0.5874 0.6117 0.6942 0.050 Uiso 1 1 d R
N1 N 0.45750(13) 0.94645(19) 0.69079(10) 0.0197(4) Uani 1 1 d .
H1A H 0.5200 0.9497 0.7362 0.024 Uiso 1 1 d R
H1B H 0.4240 1.0230 0.6896 0.024 Uiso 1 1 d R
C1 C 1.02059(18) 0.5955(3) 0.31646(13) 0.0313(6) Uani 1 1 d .
H1 H 1.0866 0.5758 0.3090 0.038 Uiso 1 1 calc R
C2 C 0.97276(19) 0.4979(3) 0.34699(15) 0.0341(6) Uani 1 1 d .
H2 H 1.0056 0.4107 0.3620 0.041 Uiso 1 1 calc R
C3 C 0.87587(18) 0.5276(2) 0.35587(15) 0.0294(5) Uani 1 1 d .
H3 H 0.8418 0.4593 0.3765 0.035 Uiso 1 1 calc R
C4 C 0.82680(16) 0.6555(2) 0.33517(11) 0.0198(5) Uani 1 1 d .
C5 C 0.87686(18) 0.7535(3) 0.30597(13) 0.0266(5) Uani 1 1 d .
H5 H 0.8455 0.8419 0.2925 0.032 Uiso 1 1 calc R
C6 C 0.97320(19) 0.7231(3) 0.29628(14) 0.0352(6) Uani 1 1 d .
H6 H 1.0074 0.7909 0.2754 0.042 Uiso 1 1 calc R
C7 C 0.73256(16) 0.7330(2) 0.44532(12) 0.0194(5) Uani 1 1 d .
C8 C 0.71444(18) 0.6373(2) 0.49452(13) 0.0255(5) Uani 1 1 d .
H8 H 0.6885 0.5481 0.4764 0.031 Uiso 1 1 calc R
C9 C 0.73419(19) 0.6720(3) 0.57026(13) 0.0305(6) Uani 1 1 d .
H9 H 0.7215 0.6064 0.6044 0.037 Uiso 1 1 calc R
C10 C 0.77258(19) 0.8022(3) 0.59740(13) 0.0309(6) Uani 1 1 d .
H10 H 0.7853 0.8249 0.6498 0.037 Uiso 1 1 calc R
C11 C 0.79209(18) 0.8973(3) 0.54960(13) 0.0266(5) Uani 1 1 d .
H11 H 0.8187 0.9860 0.5682 0.032 Uiso 1 1 calc R
C12 C 0.77260(16) 0.8630(2) 0.47394(12) 0.0222(5) Uani 1 1 d .
H12 H 0.7866 0.9287 0.4403 0.027 Uiso 1 1 calc R
C13 C 0.68151(19) 1.2778(2) 0.60454(14) 0.0284(5) Uani 1 1 d .
H13 H 0.7241 1.3536 0.5997 0.034 Uiso 1 1 calc R
C14 C 0.57630(19) 1.2645(2) 0.55212(13) 0.0275(5) Uani 1 1 d .
H14 H 0.5488 1.3316 0.5130 0.033 Uiso 1 1 calc R
C15 C 0.51303(17) 1.1538(2) 0.55764(12) 0.0223(5) Uani 1 1 d .
H15 H 0.4426 1.1438 0.5221 0.027 Uiso 1 1 calc R
C16 C 0.55436(16) 1.0579(2) 0.61596(12) 0.0200(5) Uani 1 1 d .
C17 C 0.66009(17) 1.0731(2) 0.66919(13) 0.0236(5) Uani 1 1 d .
H17 H 0.6870 1.0076 0.7093 0.028 Uiso 1 1 calc R
C18 C 0.72393(17) 1.1822(3) 0.66300(13) 0.0267(5) Uani 1 1 d .
H18 H 0.7948 1.1915 0.6978 0.032 Uiso 1 1 calc R
C19 C 0.48576(17) 0.9370(2) 0.62108(12) 0.0220(5) Uani 1 1 d .
H19A H 0.4199 0.9359 0.5755 0.026 Uiso 1 1 calc R
H19B H 0.5251 0.8501 0.6216 0.026 Uiso 1 1 calc R
C20 C 0.39450(16) 0.8254(2) 0.70257(12) 0.0223(5) Uani 1 1 d .
H20A H 0.3910 0.8294 0.7553 0.027 Uiso 1 1 calc R
H20B H 0.4325 0.7396 0.6983 0.027 Uiso 1 1 calc R
C21 C 0.27942(16) 0.8190(2) 0.64441(12) 0.0220(5) Uani 1 1 d .
C22 C 0.25508(19) 0.7581(2) 0.57338(13) 0.0270(5) Uani 1 1 d .
H22 H 0.3109 0.7165 0.5595 0.032 Uiso 1 1 calc R
C23 C 0.1490(2) 0.7553(3) 0.51974(14) 0.0353(6) Uani 1 1 d .
H23 H 0.1359 0.7137 0.4708 0.042 Uiso 1 1 calc R
C24 C 0.06573(19) 0.8118(3) 0.53784(15) 0.0377(6) Uani 1 1 d .
H24 H -0.0050 0.8104 0.5022 0.045 Uiso 1 1 calc R
C25 C 0.08822(18) 0.8705(3) 0.60934(15) 0.0333(6) Uani 1 1 d .
H25 H 0.0319 0.9088 0.6238 0.040 Uiso 1 1 calc R
C26 C 0.19500(18) 0.8746(2) 0.66215(13) 0.0262(5) Uani 1 1 d .
H26 H 0.2082 0.9169 0.7109 0.031 Uiso 1 1 calc R
H3A H 0.4990(18) 0.532(3) 0.6466(15) 0.031 Uiso 1 1 d D

loop_
_atom_site_aniso_label
_atom_site_aniso_U_11
_atom_site_aniso_U_22
_atom_site_aniso_U_33
_atom_site_aniso_U_23
_atom_site_aniso_U_13
_atom_site_aniso_U_12
P1 0.0170(3) 0.0212(3) 0.0185(3) -0.0015(2) 0.0075(2) 0.0011(2)
O1 0.0248(8) 0.0263(9) 0.0220(8) 0.0005(7) 0.0100(6) 0.0046(7)
O2 0.0202(8) 0.0256(9) 0.0237(8) -0.0024(7) 0.0096(6) -0.0012(7)
O3 0.0525(12) 0.0432(12) 0.0378(10) -0.0037(9) 0.0273(9) -0.0103(9)
N1 0.0185(9) 0.0200(10) 0.0225(9) 0.0019(8) 0.0093(7) -0.0001(8)
C1 0.0175(11) 0.0483(17) 0.0319(13) -0.0068(12) 0.0133(10) -0.0019(11)
C2 0.0276(13) 0.0275(14) 0.0502(15) -0.0039(12) 0.0169(12) 0.0051(11)
C3 0.0246(12) 0.0236(13) 0.0436(14) 0.0003(11) 0.0162(11) -0.0013(10)
C4 0.0199(10) 0.0229(12) 0.0171(10) -0.0053(9) 0.0069(8) -0.0015(9)
C5 0.0255(12) 0.0287(13) 0.0272(12) 0.0031(10) 0.0108(10) 0.0012(10)
C6 0.0287(13) 0.0464(17) 0.0357(14) 0.0070(12) 0.0177(11) -0.0048(12)
C7 0.0166(11) 0.0224(12) 0.0204(10) -0.0002(9) 0.0078(8) 0.0038(9)
C8 0.0291(12) 0.0219(13) 0.0277(12) 0.0018(10) 0.0124(10) 0.0031(10)
C9 0.0386(14) 0.0304(14) 0.0268(12) 0.0095(11) 0.0166(11) 0.0116(11)
C10 0.0348(13) 0.0382(15) 0.0197(11) -0.0016(11) 0.0092(10) 0.0132(12)
C11 0.0253(12) 0.0281(13) 0.0260(12) -0.0057(10) 0.0081(9) 0.0010(10)
C12 0.0196(11) 0.0261(13) 0.0232(11) 0.0019(10) 0.0101(9) 0.0011(9)
C13 0.0351(13) 0.0222(13) 0.0360(13) -0.0031(11) 0.0226(11) -0.0062(10)
C14 0.0326(13) 0.0242(13) 0.0310(12) 0.0061(10) 0.0178(10) 0.0036(10)
C15 0.0211(11) 0.0261(13) 0.0230(11) -0.0022(9) 0.0118(9) -0.0005(9)
C16 0.0235(11) 0.0187(11) 0.0229(11) -0.0032(9) 0.0145(9) 0.0005(9)
C17 0.0249(11) 0.0248(13) 0.0255(11) 0.0016(10) 0.0144(9) 0.0010(10)
C18 0.0218(11) 0.0322(14) 0.0302(12) -0.0078(11) 0.0140(10) -0.0054(10)
C19 0.0234(11) 0.0235(12) 0.0220(11) -0.0018(9) 0.0116(9) -0.0022(9)
C20 0.0206(11) 0.0220(12) 0.0264(11) 0.0043(9) 0.0107(9) -0.0026(9)
C21 0.0213(11) 0.0185(12) 0.0282(12) 0.0053(10) 0.0107(9) -0.0034(9)
C22 0.0293(13) 0.0206(12) 0.0346(13) -0.0014(10) 0.0155(10) -0.0046(10)
C23 0.0373(14) 0.0367(15) 0.0305(13) -0.0036(11) 0.0094(11) -0.0112(12)
C24 0.0248(13) 0.0413(16) 0.0420(15) 0.0075(13) 0.0044(11) -0.0072(12)
C25 0.0222(12) 0.0318(14) 0.0481(15) 0.0063(12) 0.0146(11) 0.0008(10)
C26 0.0267(12) 0.0237(13) 0.0323(12) 0.0032(10) 0.0152(10) -0.0027(10)

loop_
_atom_type_symbol
_atom_type_description
_atom_type_scat_dispersion_real
_atom_type_scat_dispersion_imag
_atom_type_scat_source
C C 0.0033 0.0016 'International Tables Vol C Tables 4.2.6.8 and 6.1.1.4'
H H 0.0000 0.0000 'International Tables Vol C Tables 4.2.6.8 and 6.1.1.4'
Cl Cl 0.1484 0.1585 'International Tables Vol C Tables 4.2.6.8 and 6.1.1.4'
N N 0.0061 0.0033 'International Tables Vol C Tables 4.2.6.8 and 6.1.1.4'
O O 0.0106 0.0060 'International Tables Vol C Tables 4.2.6.8 and 6.1.1.4'
P P 0.1023 0.0942 'International Tables Vol C Tables 4.2.6.8 and 6.1.1.4'

loop_
_geom_angle_atom_site_label_1
_geom_angle_atom_site_label_2
_geom_angle_atom_site_label_3
_geom_angle
O1 P1 O2 116.38(9)
O1 P1 C7 109.35(10)
O2 P1 C7 109.61(9)
O1 P1 C4 108.95(9)
O2 P1 C4 108.93(9)
C7 P1 C4 102.74(10)
H3B O3 H3A 108.1
C19 N1 C20 113.50(17)
C19 N1 H1A 111.6
C20 N1 H1A 105.1
C19 N1 H1B 108.3
C20 N1 H1B 111.8
H1A N1 H1B 106.3
C2 C1 C6 120.1(2)
C2 C1 H1 120.0
C6 C1 H1 120.0
C1 C2 C3 119.1(2)
C1 C2 H2 120.5
C3 C2 H2 120.5
C2 C3 C4 121.4(2)
C2 C3 H3 119.3
C4 C3 H3 119.3
C5 C4 C3 118.8(2)
C5 C4 P1 119.59(17)
C3 C4 P1 121.57(16)
C4 C5 C6 119.7(2)
C4 C5 H5 120.2
C6 C5 H5 120.2
C5 C6 C1 120.9(2)
C5 C6 H6 119.5
C1 C6 H6 119.5
C8 C7 C12 119.2(2)
C8 C7 P1 119.80(17)
C12 C7 P1 120.96(16)
C7 C8 C9 119.3(2)
C7 C8 H8 120.4
C9 C8 H8 120.4
C8 C9 C10 120.7(2)
C8 C9 H9 119.6
C10 C9 H9 119.6
C11 C10 C9 120.6(2)
C11 C10 H10 119.7
C9 C10 H10 119.7
C10 C11 C12 118.8(2)
C10 C11 H11 120.6
C12 C11 H11 120.6
C11 C12 C7 121.4(2)
C11 C12 H12 119.3
C7 C12 H12 119.3
C18 C13 C14 121.4(2)
C18 C13 H13 119.3
C14 C13 H13 119.3
C15 C14 C13 120.3(2)
C15 C14 H14 119.9
C13 C14 H14 119.9
C14 C15 C16 118.9(2)
C14 C15 H15 120.6
C16 C15 H15 120.6
C15 C16 C17 120.5(2)
C15 C16 C19 118.64(19)
C17 C16 C19 120.90(19)
C18 C17 C16 120.7(2)
C18 C17 H17 119.6
C16 C17 H17 119.6
C17 C18 C13 118.2(2)
C17 C18 H18 120.9
C13 C18 H18 120.9
N1 C19 C16 110.19(17)
N1 C19 H19A 109.6
C16 C19 H19A 109.6
N1 C19 H19B 109.6
C16 C19 H19B 109.6
H19A C19 H19B 108.1
N1 C20 C21 113.58(17)
N1 C20 H20A 108.8
C21 C20 H20A 108.8
N1 C20 H20B 108.8
C21 C20 H20B 108.8
H20A C20 H20B 107.7
C22 C21 C26 116.3(2)
C22 C21 C20 122.8(2)
C26 C21 C20 120.9(2)
C21 C22 C23 122.3(2)
C21 C22 H22 118.9
C23 C22 H22 118.9
C24 C23 C22 120.9(2)
C24 C23 H23 119.6
C22 C23 H23 119.6
C23 C24 C25 117.7(2)
C23 C24 H24 121.2
C25 C24 H24 121.2
C24 C25 C26 121.0(2)
C24 C25 H25 119.5
C26 C25 H25 119.5
C21 C26 C25 121.9(2)
C21 C26 H26 119.1
C25 C26 H26 119.1

loop_
_geom_bond_atom_site_label_1
_geom_bond_atom_site_label_2
_geom_bond_distance
P1 O1 1.5145(17)
P1 O2 1.5175(16)
P1 C7 1.798(2)
P1 C4 1.813(2)
O3 H3B 0.9802
O3 H3A 0.784(17)
N1 C19 1.458(3)
N1 C20 1.499(3)
N1 H1A 0.9626
N1 H1B 0.8622
C1 C2 1.362(4)
C1 C6 1.382(4)
C1 H1 0.9500
C2 C3 1.380(3)
C2 H2 0.9500
C3 C4 1.394(3)
C3 H3 0.9500
C4 C5 1.369(3)
C5 C6 1.381(3)
C5 H5 0.9500
C6 H6 0.9500
C7 C8 1.375(3)
C7 C12 1.401(3)
C8 C9 1.374(3)
C8 H8 0.9500
C9 C10 1.391(4)
C9 H9 0.9500
C10 C11 1.360(3)
C10 H10 0.9500
C11 C12 1.373(3)
C11 H11 0.9500
C12 H12 0.9500
C13 C18 1.391(3)
C13 C14 1.414(4)
C13 H13 0.9500
C14 C15 1.388(3)
C14 H14 0.9500
C15 C16 1.389(3)
C15 H15 0.9500
C16 C17 1.427(3)
C16 C19 1.507(3)
C17 C18 1.384(3)
C17 H17 0.9500
C18 H18 0.9500
C19 H19A 0.9900
C19 H19B 0.9900
C20 C21 1.547(3)
C20 H20A 0.9900
C20 H20B 0.9900
C21 C22 1.374(3)
C21 C26 1.378(3)
C22 C23 1.425(4)
C22 H22 0.9500
C23 C24 1.371(4)
C23 H23 0.9500
C24 C25 1.375(4)
C24 H24 0.9500
C25 C26 1.427(3)
C25 H25 0.9500
C26 H26 0.9500

loop_
_geom_hbond_atom_site_label_D
_geom_hbond_atom_site_label_H
_geom_hbond_atom_site_label_A
_geom_hbond_distance_DH
_geom_hbond_distance_HA
_geom_hbond_distance_DA
_geom_hbond_angle_DHA
_geom_hbond_site_symmetry_A
N1 H1A O2 0.96 1.81 2.766(3) 171.9 4_576
N1 H1B O1 0.86 1.88 2.731(2) 170.5 3_676
O3 H3A O2 0.783(17) 2.149(18) 2.921(2) 169(3) 3_666
O3 H3B O1 0.98 1.93 2.904(3) 172.4 4_576

loop_
_geom_torsion_atom_site_label_1
_geom_torsion_atom_site_label_2
_geom_torsion_atom_site_label_3
_geom_torsion_atom_site_label_4
_geom_torsion
C6 C1 C2 C3 1.3(4)
C1 C2 C3 C4 -0.8(4)
C2 C3 C4 C5 -0.5(4)
C2 C3 C4 P1 178.6(2)
O1 P1 C4 C5 15.1(2)
O2 P1 C4 C5 142.98(17)
C7 P1 C4 C5 -100.83(19)
O1 P1 C4 C3 -164.01(18)
O2 P1 C4 C3 -36.1(2)
C7 P1 C4 C3 80.1(2)
C3 C4 C5 C6 1.2(3)
P1 C4 C5 C6 -177.87(18)
C4 C5 C6 C1 -0.7(4)
C2 C1 C6 C5 -0.5(4)
O1 P1 C7 C8 141.04(17)
O2 P1 C7 C8 12.3(2)
C4 P1 C7 C8 -103.35(18)
O1 P1 C7 C12 -35.60(19)
O2 P1 C7 C12 -164.28(16)
C4 P1 C7 C12 80.02(18)
C12 C7 C8 C9 1.1(3)
P1 C7 C8 C9 -175.55(17)
C7 C8 C9 C10 -0.3(3)
C8 C9 C10 C11 -0.5(4)
C9 C10 C11 C12 0.4(3)
C10 C11 C12 C7 0.5(3)
C8 C7 C12 C11 -1.3(3)
P1 C7 C12 C11 175.39(17)
C18 C13 C14 C15 -0.6(3)
C13 C14 C15 C16 0.8(3)
C14 C15 C16 C17 0.0(3)
C14 C15 C16 C19 -179.27(19)
C15 C16 C17 C18 -1.0(3)
C19 C16 C17 C18 178.19(19)
C16 C17 C18 C13 1.2(3)
C14 C13 C18 C17 -0.4(3)
C20 N1 C19 C16 -176.59(17)
C15 C16 C19 N1 -113.2(2)
C17 C16 C19 N1 67.6(2)
C19 N1 C20 C21 -69.9(2)
N1 C20 C21 C22 86.1(3)
N1 C20 C21 C26 -94.4(2)
C26 C21 C22 C23 1.6(3)
C20 C21 C22 C23 -178.8(2)
C21 C22 C23 C24 -1.2(4)
C22 C23 C24 C25 -0.2(4)
C23 C24 C25 C26 1.2(4)
C22 C21 C26 C25 -0.6(3)
C20 C21 C26 C25 179.8(2)
C24 C25 C26 C21 -0.8(4)
